data_4064021
loop_
_publ_author_name
'Fandos, Rosa'
'Fern\'andez-Gallardo, Jacob'
'Otero, Antonio'
'Rodr\'iguez, Ana'
'Ruiz, Mar\'ia Jos\'e'

_publ_section_title
;
 Tantalum Complexes Containing a Tridentate [NSN]-Type Ligand: Unusual
 Reactivity of a Dihydride Complex with an Isocyanide to Give an
 Azatantallaziridine Moiety
;
_journal_issue 6
_journal_name_full Organometallics
_journal_page_first 1551
_journal_paper_doi 10.1021/om101086c
_journal_volume 30
_journal_year 2011
_chemical_formula_moiety 'C22 H25 Cl2 N2 S Ta'
_chemical_formula_sum 'C22 H25 Cl2 N2 S Ta'
_chemical_formula_weight 601.35
_chemical_name_systematic
;
 ?
;
_space_group_IT_number 61
_symmetry_cell_setting orthorhombic
_symmetry_space_group_name_Hall '-P 2ac 2ab'
_symmetry_space_group_name_H-M 'P b c a'
_atom_sites_solution_hydrogens geom
_atom_sites_solution_primary direct
_atom_sites_solution_secondary difmap
_audit_creation_method SHELXL-97
_cell_angle_alpha 90.00
_cell_angle_beta 90.00
_cell_angle_gamma 90.00
_cell_formula_units_Z 8
_cell_length_a 14.218(7)
_cell_length_b 15.612(8)
_cell_length_c 19.372(10)
_cell_measurement_reflns_used 958
_cell_measurement_temperature 180(2)
_cell_measurement_theta_max 19.211
_cell_measurement_theta_min 2.204
_cell_volume 4300(4)
_computing_structure_refinement 'SHELXL-97 (Sheldrick, 1997)'
_diffrn_ambient_temperature 180(2)
_diffrn_measured_fraction_theta_full 0.997
_diffrn_measured_fraction_theta_max 0.997
_diffrn_measurement_device_type 'CCD area detector'
_diffrn_measurement_method 'omega scans'
_diffrn_radiation_monochromator graphite
_diffrn_radiation_source 'fine-focus sealed tube'
_diffrn_radiation_type MoK\a
_diffrn_radiation_wavelength 0.71073
_diffrn_reflns_av_R_equivalents 0.1185
_diffrn_reflns_av_sigmaI/netI 0.1320
_diffrn_reflns_limit_h_max 16
_diffrn_reflns_limit_h_min -16
_diffrn_reflns_limit_k_max 18
_diffrn_reflns_limit_k_min -15
_diffrn_reflns_limit_l_max 23
_diffrn_reflns_limit_l_min -23
_diffrn_reflns_number 24752
_diffrn_reflns_theta_full 25.00
_diffrn_reflns_theta_max 25.00
_diffrn_reflns_theta_min 2.10
_exptl_absorpt_coefficient_mu 5.469
_exptl_absorpt_correction_T_max 0.5598
_exptl_absorpt_correction_T_min 0.3792
_exptl_absorpt_correction_type multi-scan
_exptl_absorpt_process_details SADABS
_exptl_crystal_colour red
_exptl_crystal_density_diffrn 1.858
_exptl_crystal_density_method 'not measured'
_exptl_crystal_description prism
_exptl_crystal_F_000 2352
_exptl_crystal_size_max 0.22
_exptl_crystal_size_mid 0.17
_exptl_crystal_size_min 0.12
_refine_diff_density_max 2.272
_refine_diff_density_min -3.192
_refine_diff_density_rms 0.230
_refine_ls_extinction_method none
_refine_ls_goodness_of_fit_ref 0.972
_refine_ls_hydrogen_treatment mixed
_refine_ls_matrix_type full
_refine_ls_number_parameters 262
_refine_ls_number_reflns 3771
_refine_ls_number_restraints 0
_refine_ls_restrained_S_all 0.972
_refine_ls_R_factor_all 0.1260
_refine_ls_R_factor_gt 0.0595
_refine_ls_shift/su_max 0.011
_refine_ls_shift/su_mean 0.001
_refine_ls_structure_factor_coef Fsqd
_refine_ls_weighting_details 'calc w=1/[\s^2^(Fo^2^)+(0.0667P)^2^+0.0000P] where P=(Fo^2^+2Fc^2^)/3'
_refine_ls_weighting_scheme calc
_refine_ls_wR_factor_gt 0.1263
_refine_ls_wR_factor_ref 0.1611
_reflns_number_gt 2068
_reflns_number_total 3771
_reflns_threshold_expression >2sigma(I)
_cod_data_source_file om101086c_si_001.cif
_cod_data_source_block 1
_cod_original_sg_symbol_H-M Pbca
_cod_database_code 4064021

loop_
_symmetry_equiv_pos_as_xyz
'x, y, z'
'-x+1/2, -y, z+1/2'
'-x, y+1/2, -z+1/2'
'x+1/2, -y+1/2, -z'
'-x, -y, -z'
'x-1/2, y, -z-1/2'
'x, -y-1/2, z-1/2'
'-x-1/2, y-1/2, z'

loop_
_atom_site_label
_atom_site_type_symbol
_atom_site_fract_x
_atom_site_fract_y
_atom_site_fract_z
_atom_site_U_iso_or_equiv
_atom_site_adp_type
_atom_site_occupancy
_atom_site_symmetry_multiplicity
_atom_site_calc_flag
_atom_site_refinement_flags
C1 C 0.5995(8) 0.0316(9) 0.4145(6) 0.036(3) Uani 1 1 d .
C2 C 0.5390(8) 0.0207(9) 0.3598(5) 0.031(3) Uani 1 1 d .
C3 C 0.4819(9) -0.0496(9) 0.3524(6) 0.039(4) Uani 1 1 d .
H3 H 0.4418 -0.0551 0.3134 0.047 Uiso 1 1 calc R
C4 C 0.4841(9) -0.1120(9) 0.4029(6) 0.039(3) Uani 1 1 d .
H4 H 0.4444 -0.1607 0.3993 0.047 Uiso 1 1 calc R
C5 C 0.5432(9) -0.1037(9) 0.4576(6) 0.038(3) Uani 1 1 d .
H5 H 0.5443 -0.1473 0.4918 0.045 Uiso 1 1 calc R
C6 C 0.6013(9) -0.0340(10) 0.4648(7) 0.044(4) Uani 1 1 d .
H6 H 0.6425 -0.0299 0.5033 0.053 Uiso 1 1 calc R
C7 C 0.6087(9) 0.0595(9) 0.2305(5) 0.047(4) Uani 1 1 d .
C8 C 0.5718(10) 0.0039(9) 0.1836(6) 0.043(4) Uani 1 1 d .
H8 H 0.5069 -0.0103 0.1853 0.051 Uiso 1 1 calc R
C9 C 0.6286(9) -0.0318(10) 0.1338(6) 0.047(4) Uani 1 1 d .
H9 H 0.6039 -0.0716 0.1014 0.056 Uiso 1 1 calc R
C10 C 0.7224(10) -0.0087(10) 0.1318(6) 0.048(4) Uani 1 1 d .
H10 H 0.7628 -0.0334 0.0982 0.058 Uiso 1 1 calc R
C11 C 0.7580(10) 0.0507(10) 0.1785(6) 0.049(4) Uani 1 1 d .
H11 H 0.8216 0.0685 0.1746 0.058 Uiso 1 1 calc R
C12 C 0.7027(8) 0.0844(8) 0.2307(6) 0.030(3) Uani 1 1 d .
C13 C 0.7066(12) 0.3130(9) 0.4385(7) 0.039(4) Uani 1 1 d .
C14 C 0.6841(11) 0.4247(13) 0.3462(8) 0.082(6) Uani 1 1 d .
H14A H 0.6199 0.4305 0.3642 0.122 Uiso 1 1 calc R
H14B H 0.6822 0.4209 0.2958 0.122 Uiso 1 1 calc R
H14C H 0.7213 0.4748 0.3599 0.122 Uiso 1 1 calc R
C15 C 0.7961(9) 0.2987(9) 0.3400(6) 0.038(3) Uani 1 1 d .
C16 C 0.8230(8) 0.2344(9) 0.3860(7) 0.032(3) Uani 1 1 d .
C17 C 0.7717(9) 0.2428(10) 0.4461(6) 0.043(4) Uani 1 1 d .
C18 C 0.7267(9) 0.3480(9) 0.3741(7) 0.036(3) Uani 1 1 d .
C19 C 0.8398(9) 0.3186(10) 0.2719(7) 0.057(4) Uani 1 1 d .
H19A H 0.8920 0.2790 0.2633 0.086 Uiso 1 1 calc R
H19B H 0.8636 0.3775 0.2722 0.086 Uiso 1 1 calc R
H19C H 0.7926 0.3124 0.2353 0.086 Uiso 1 1 calc R
C20 C 0.9031(10) 0.1720(10) 0.3769(8) 0.061(5) Uani 1 1 d .
H20A H 0.9545 0.1873 0.4082 0.092 Uiso 1 1 calc R
H20B H 0.9256 0.1742 0.3291 0.092 Uiso 1 1 calc R
H20C H 0.8812 0.1139 0.3874 0.092 Uiso 1 1 calc R
C21 C 0.7881(12) 0.1953(11) 0.5113(7) 0.082(6) Uani 1 1 d .
H21A H 0.8137 0.1385 0.5008 0.122 Uiso 1 1 calc R
H21B H 0.7285 0.1890 0.5362 0.122 Uiso 1 1 calc R
H21C H 0.8330 0.2270 0.5400 0.122 Uiso 1 1 calc R
C22 C 0.6530(10) 0.3527(14) 0.4951(8) 0.087(8) Uani 1 1 d .
H22A H 0.6964 0.3704 0.5318 0.131 Uiso 1 1 calc R
H22B H 0.6078 0.3113 0.5136 0.131 Uiso 1 1 calc R
H22C H 0.6193 0.4029 0.4776 0.131 Uiso 1 1 calc R
Ta1 Ta 0.66178(3) 0.20580(4) 0.35238(2) 0.0304(2) Uani 1 1 d .
Cl1 Cl 0.6003(2) 0.2813(2) 0.25044(16) 0.0439(9) Uani 1 1 d .
Cl2 Cl 0.5106(2) 0.2529(2) 0.39987(17) 0.0432(9) Uani 1 1 d .
S1 S 0.5385(2) 0.1034(2) 0.29757(15) 0.0358(9) Uani 1 1 d .
N1 N 0.6533(7) 0.1045(7) 0.4171(5) 0.033(3) Uani 1 1 d .
H1 H 0.694(7) 0.097(7) 0.452(5) 0.03(3) Uiso 1 1 d .
N2 N 0.7356(7) 0.1375(7) 0.2805(4) 0.035(3) Uani 1 1 d .
H2 H 0.7971 0.1434 0.2821 0.041 Uiso 1 1 calc R

loop_
_atom_site_aniso_label
_atom_site_aniso_U_11
_atom_site_aniso_U_22
_atom_site_aniso_U_33
_atom_site_aniso_U_23
_atom_site_aniso_U_13
_atom_site_aniso_U_12
C1 0.038(8) 0.033(10) 0.039(8) 0.001(7) 0.015(6) -0.007(7)
C2 0.033(7) 0.039(10) 0.020(7) -0.005(6) 0.008(6) 0.004(6)
C3 0.043(8) 0.050(11) 0.025(6) 0.003(7) 0.004(6) 0.009(7)
C4 0.051(9) 0.024(9) 0.043(8) -0.002(7) 0.004(7) -0.005(6)
C5 0.050(9) 0.038(10) 0.025(7) 0.000(7) 0.020(6) 0.015(7)
C6 0.043(9) 0.048(11) 0.042(8) -0.006(8) 0.007(6) -0.008(7)
C7 0.055(9) 0.052(11) 0.034(6) -0.008(6) 0.004(5) 0.003(7)
C8 0.052(9) 0.052(11) 0.025(7) -0.008(7) 0.006(6) -0.018(8)
C9 0.048(9) 0.069(13) 0.023(7) 0.000(7) -0.004(6) -0.009(8)
C10 0.061(10) 0.059(12) 0.024(7) -0.009(7) 0.022(7) 0.011(8)
C11 0.052(9) 0.077(13) 0.016(6) -0.005(8) -0.009(6) -0.011(8)
C12 0.034(7) 0.034(9) 0.024(7) 0.006(6) -0.011(6) -0.001(6)
C13 0.038(11) 0.023(10) 0.056(8) -0.013(7) -0.011(8) 0.010(8)
C14 0.059(11) 0.101(18) 0.085(13) -0.024(12) -0.027(9) 0.041(11)
C15 0.045(8) 0.029(9) 0.040(8) 0.010(7) -0.004(6) -0.023(7)
C16 0.029(7) 0.027(9) 0.041(8) 0.004(7) -0.010(6) -0.016(6)
C17 0.049(9) 0.051(11) 0.028(7) 0.012(7) -0.020(7) -0.031(8)
C18 0.037(8) 0.025(9) 0.047(8) -0.011(7) -0.019(6) 0.011(6)
C19 0.062(10) 0.050(11) 0.061(10) 0.010(8) 0.007(8) -0.033(8)
C20 0.057(11) 0.041(11) 0.087(12) 0.009(9) -0.025(9) -0.011(8)
C21 0.094(13) 0.105(17) 0.046(9) 0.023(10) -0.037(9) -0.051(12)
C22 0.079(13) 0.107(2) 0.076(12) -0.056(14) 0.013(10) -0.041(13)
Ta1 0.0328(3) 0.0331(4) 0.0252(3) 0.0019(3) -0.0032(2) -0.0009(3)
Cl1 0.047(2) 0.047(3) 0.0380(18) 0.0158(18) -0.0124(15) -0.0061(17)
Cl2 0.0359(18) 0.048(3) 0.0461(19) -0.0020(18) 0.0067(16) 0.0028(17)
S1 0.0358(19) 0.038(2) 0.0332(18) 0.0017(17) -0.0021(14) -0.0019(16)
N1 0.034(6) 0.035(8) 0.028(6) 0.011(5) -0.021(5) -0.001(5)
N2 0.030(6) 0.039(8) 0.034(6) 0.001(6) -0.005(5) 0.004(5)

loop_
_atom_type_symbol
_atom_type_description
_atom_type_scat_dispersion_real
_atom_type_scat_dispersion_imag
_atom_type_scat_source
C C 0.0033 0.0016 'International Tables Vol C Tables 4.2.6.8 and 6.1.1.4'
H H 0.0000 0.0000 'International Tables Vol C Tables 4.2.6.8 and 6.1.1.4'
N N 0.0061 0.0033 'International Tables Vol C Tables 4.2.6.8 and 6.1.1.4'
S S 0.1246 0.1234 'International Tables Vol C Tables 4.2.6.8 and 6.1.1.4'
Cl Cl 0.1484 0.1585 'International Tables Vol C Tables 4.2.6.8 and 6.1.1.4'
Ta Ta -0.7052 6.5227 'International Tables Vol C Tables 4.2.6.8 and 6.1.1.4'

loop_
_geom_angle_atom_site_label_1
_geom_angle_atom_site_label_2
_geom_angle_atom_site_label_3
_geom_angle
N1 C1 C2 118.7(12)
N1 C1 C6 124.4(12)
C2 C1 C6 117.0(12)
C3 C2 C1 123.3(12)
C3 C2 S1 120.8(9)
C1 C2 S1 115.9(10)
C2 C3 C4 118.5(12)
C5 C4 C3 120.0(13)
C4 C5 C6 121.8(13)
C5 C6 C1 119.5(12)
C8 C7 C12 123.4(11)
C8 C7 S1 121.2(10)
C12 C7 S1 115.4(9)
C7 C8 C9 120.0(13)
C8 C9 C10 118.7(13)
C9 C10 C11 120.4(12)
C12 C11 C10 121.5(13)
N2 C12 C11 123.8(12)
N2 C12 C7 120.3(11)
C11 C12 C7 115.9(11)
C18 C13 C17 104.9(13)
C18 C13 C22 127.4(16)
C17 C13 C22 125.2(15)
C18 C13 Ta1 73.2(7)
C17 C13 Ta1 73.6(7)
C22 C13 Ta1 131.4(11)
C16 C15 C18 106.6(11)
C16 C15 C19 126.9(14)
C18 C15 C19 126.1(13)
C16 C15 Ta1 73.8(7)
C18 C15 Ta1 74.2(8)
C19 C15 Ta1 122.9(9)
C17 C16 C15 108.9(13)
C17 C16 C20 124.0(13)
C15 C16 C20 126.7(12)
C17 C16 Ta1 75.2(7)
C15 C16 Ta1 72.7(7)
C20 C16 Ta1 124.3(9)
C16 C17 C13 109.1(12)
C16 C17 C21 126.0(15)
C13 C17 C21 124.6(14)
C16 C17 Ta1 72.0(7)
C13 C17 Ta1 72.3(7)
C21 C17 Ta1 127.6(9)
C13 C18 C15 110.3(12)
C13 C18 C14 125.0(14)
C15 C18 C14 124.7(13)
C13 C18 Ta1 73.7(8)
C15 C18 Ta1 71.8(8)
C14 C18 Ta1 122.0(10)
N1 Ta1 N2 92.6(4)
N1 Ta1 C15 125.4(4)
N2 Ta1 C15 80.8(5)
N1 Ta1 C16 91.9(4)
N2 Ta1 C16 78.1(4)
C15 Ta1 C16 33.5(4)
N1 Ta1 C18 128.8(4)
N2 Ta1 C18 113.4(4)
C15 Ta1 C18 33.9(4)
C16 Ta1 C18 55.2(4)
N1 Ta1 C13 97.3(5)
N2 Ta1 C13 133.4(5)
C15 Ta1 C13 56.6(5)
C16 Ta1 C13 56.3(5)
C18 Ta1 C13 33.1(4)
N1 Ta1 Cl2 87.1(3)
N2 Ta1 Cl2 149.6(3)
C15 Ta1 Cl2 123.5(4)
C16 Ta1 Cl2 132.3(3)
C18 Ta1 Cl2 89.7(3)
C13 Ta1 Cl2 76.5(4)
N1 Ta1 Cl1 148.4(3)
N2 Ta1 Cl1 83.4(3)
C15 Ta1 Cl1 85.0(3)
C16 Ta1 Cl1 117.6(3)
C18 Ta1 Cl1 80.6(3)
C13 Ta1 Cl1 108.2(4)
Cl2 Ta1 Cl1 81.12(12)
N1 Ta1 C17 76.4(4)
N2 Ta1 C17 107.4(5)
C15 Ta1 C17 55.2(4)
C16 Ta1 C17 32.8(4)
C18 Ta1 C17 54.5(4)
C13 Ta1 C17 34.1(5)
Cl2 Ta1 C17 102.1(4)
Cl1 Ta1 C17 134.8(3)
N1 Ta1 S1 74.5(3)
N2 Ta1 S1 75.4(3)
C15 Ta1 S1 149.8(3)
C16 Ta1 S1 149.4(3)
C18 Ta1 S1 152.2(3)
C13 Ta1 S1 151.0(4)
Cl2 Ta1 S1 75.29(11)
Cl1 Ta1 S1 74.17(11)
C17 Ta1 S1 150.8(3)
C2 S1 C7 102.4(6)
C2 S1 Ta1 99.7(4)
C7 S1 Ta1 99.1(4)
C1 N1 Ta1 131.2(8)
C12 N2 Ta1 128.8(8)

loop_
_geom_bond_atom_site_label_1
_geom_bond_atom_site_label_2
_geom_bond_distance
C1 N1 1.372(15)
C1 C2 1.376(15)
C1 C6 1.414(17)
C2 C3 1.372(18)
C2 S1 1.767(13)
C3 C4 1.381(16)
C4 C5 1.359(16)
C5 C6 1.373(17)
C7 C8 1.361(16)
C7 C12 1.392(16)
C7 S1 1.776(11)
C8 C9 1.377(17)
C9 C10 1.382(18)
C10 C11 1.391(17)
C11 C12 1.385(16)
C12 N2 1.355(14)
C13 C18 1.392(18)
C13 C17 1.442(19)
C13 C22 1.471(18)
C13 Ta1 2.448(12)
C14 C18 1.45(2)
C15 C16 1.395(17)
C15 C18 1.416(18)
C15 C19 1.492(17)
C15 Ta1 2.410(12)
C16 C17 1.380(17)
C16 C20 1.509(18)
C16 Ta1 2.425(11)
C17 C21 1.484(17)
C17 Ta1 2.464(11)
C18 Ta1 2.441(13)
Ta1 N1 2.023(10)
Ta1 N2 2.043(9)
Ta1 Cl2 2.452(3)
Ta1 Cl1 2.461(3)
Ta1 S1 2.599(3)
